data_7123215
loop_
_publ_author_name
'Khalyavin, Dmitry'
'Salak, Andrei'
'Frtman, Elena'
'Kotlyar, Oleksandr'
'Eardley, Edwin'
'Olekhnovich, N. M.'
'Pushkarev, Anatoli'
'Radyush, Yury'
'Fedorchenko, Alexey'
'Desnenko, Vladimir'
'Manuel, Pascal'
'Ding, Lei'
'Cizmar, Erik'
'Feher, Alexander'

_publ_section_title
;
 Phenomenon of Conversion Polymorphism in Bi-Containing Metastable
 Perovskites
;
_journal_name_full 'Chemical Communications'
_journal_paper_doi 10.1039/C9CC00472F
_journal_year 2019
_chemical_formula_moiety 'Bi6 Fe4.20 O18 Sc1.80'
_chemical_formula_sum 'Bi6 Fe4.2 O18 Sc1.8'
_chemical_formula_weight 1857.38
_chemical_name_systematic ' ?'
_space_group_IT_number 161
_symmetry_cell_setting trigonal
_symmetry_space_group_name_Hall 'R 3 -2"c'
_symmetry_space_group_name_H-M 'R 3 c :H'
_cell_angle_alpha 90.0000
_cell_angle_beta 90.0000
_cell_angle_gamma 120.000
_cell_formula_units_Z 1
_cell_length_a 5.62949(10)
_cell_length_b 5.62949(10)
_cell_length_c 14.0273(4)
_cell_measurement_temperature 5
_cell_volume 384.984(15)
_computing_structure_refinement FULLPROF
_diffrn_ambient_temperature 5
_diffrn_measurement_device_type 'WISH beamline, ISIS'
_diffrn_radiation_type 'TOF Neutron Diffraction'
_diffrn_source 'spallation source'
_exptl_crystal_density_diffrn 8.012
_exptl_crystal_F_000 217.2
_pd_char_colour brown
_pd_instr_location ' ?'
_pd_meas_2theta_fixed 121.6600
_pd_meas_2theta_range_inc 25.158762
_pd_meas_2theta_range_max 109083.48438
_pd_meas_2theta_range_min 7463.46338
_pd_meas_number_of_points 4122
_pd_meas_scan_method tof
_pd_proc_ls_pref_orient_corr ' ?'
_pd_proc_ls_prof_R_factor 5.5202
_pd_proc_ls_prof_wR_expected 1.5726
_pd_proc_ls_prof_wR_factor 5.4059
_pd_spec_mounting ' ?'
_refine_ls_number_parameters 43
_refine_ls_number_reflns 556
_refine_ls_number_restraints 0
_refine_ls_R_I_factor 4.0960
_cod_data_source_file c9cc00472f2.cif
_cod_data_source_block nuclear
_cod_depositor_comments
;
The following automatic conversions were performed:

'_symmetry_cell_setting' value 'Trigonal' changed to 'trigonal'
according to
/home/data/users/saulius/crontab/automatic-downloads/rss-feeds/RSC/lib/dictionaries/cif_core.dic
dictionary named 'cif_core.dic' version 2.4.2 from 2011-04-26.

Automatic conversion script
Id: cif_fix_values 4973 2017-02-22 13:04:09Z antanas 
;
_cod_original_cell_volume 384.983(15)
_cod_original_sg_symbol_H-M 'R 3 c'
_cod_original_formula_sum 'Bi6 Fe4.20 O18 Sc1.80'
_cod_database_code 7123215
_pd_proc_ls_prof_cr_factor 15.3259
_pd_proc_ls_prof_cwr_factor 8.9057
_pd_proc_ls_prof_cwr_expected 2.5908
_pd_proc_ls_prof_chi2 11.8161
_pd_proc_ls_prof_echi2 14.8219

loop_
_symmetry_equiv_pos_as_xyz
x,y,z
-y,x-y,z
-x+y,-x,z
-y,-x,z+1/2
-x+y,y,z+1/2
x,x-y,z+1/2
x+2/3,y+1/3,z+1/3
-y+2/3,x-y+1/3,z+1/3
-x+y+2/3,-x+1/3,z+1/3
-y+2/3,-x+1/3,z+5/6
-x+y+2/3,y+1/3,z+5/6
x+2/3,x-y+1/3,z+5/6
x+1/3,y+2/3,z+2/3
-y+1/3,x-y+2/3,z+2/3
-x+y+1/3,-x+2/3,z+2/3
-y+1/3,-x+2/3,z+1/6
-x+y+1/3,y+2/3,z+1/6
x+1/3,x-y+2/3,z+1/6

loop_
_atom_site_label
_atom_site_fract_x
_atom_site_fract_y
_atom_site_fract_z
_atom_site_U_iso_or_equiv
_atom_site_occupancy
_atom_site_adp_type
_atom_site_type_symbol
Bi1 0.00000 0.00000 0.27906(19) 0.0178(10) 1.00000 Uiso Bi
Fe1 0.00000 0.00000 0.00000 0.0197(9) 0.70000 Uiso Fe
Sc1 0.00000 0.00000 0.00000 0.0197(9) 0.30000 Uiso Sc
O1 0.6466(5) 0.8915(5) 0.0646(3) 0.0155(8) 1.00001 Uiso O

loop_
_atom_type_symbol
_atom_type_scat_length_neutron
_atom_type_scat_source
BI 0.85320 V.F._Sears_Neutron_News_3_26_(1992)
FE 0.94500 V.F._Sears_Neutron_News_3_26_(1992)
SC 1.22900 V.F._Sears_Neutron_News_3_26_(1992)
O 0.58030 V.F._Sears_Neutron_News_3_26_(1992)

loop_
_geom_angle_atom_site_label_1
_geom_angle_atom_site_label_2
_geom_angle_atom_site_label_3
_geom_angle_site_symmetry_1
_geom_angle_site_symmetry_3
_geom_angle
Fe1 Bi1 Sc1 4_555 4_555 0.0(5)
Fe1 Bi1 O1 4_555 7_445 43.36(9)
Fe1 Bi1 O1 4_555 8_555 43.36(11)
Fe1 Bi1 O1 4_555 9_455 43.36(10)
Fe1 Bi1 O1 4_555 16_655 105.41(11)
Fe1 Bi1 O1 4_555 17_435 105.41(11)
Fe1 Bi1 O1 4_555 18_455 105.41(11)
Sc1 Bi1 O1 4_555 7_445 43.36(9)
Sc1 Bi1 O1 4_555 8_555 43.36(11)
Sc1 Bi1 O1 4_555 9_455 43.36(10)
Sc1 Bi1 O1 4_555 16_655 105.41(11)
Sc1 Bi1 O1 4_555 17_435 105.41(11)
Sc1 Bi1 O1 4_555 18_455 105.41(11)
O1 Bi1 O1 7_445 8_555 72.97(14)
O1 Bi1 O1 7_445 9_455 72.97(13)
O1 Bi1 O1 7_445 16_655 72.53(12)
O1 Bi1 O1 7_445 17_435 145.28(15)
O1 Bi1 O1 7_445 18_455 93.31(11)
O1 Bi1 O1 8_555 9_455 72.97(16)
O1 Bi1 O1 8_555 16_655 145.28(15)
O1 Bi1 O1 8_555 17_435 93.31(12)
O1 Bi1 O1 8_555 18_455 72.53(14)
O1 Bi1 O1 9_455 16_655 93.31(14)
O1 Bi1 O1 9_455 17_435 72.53(12)
O1 Bi1 O1 9_455 18_455 145.28(17)
O1 Bi1 O1 16_655 17_435 113.21(13)
O1 Bi1 O1 16_655 18_455 113.21(11)
O1 Bi1 O1 17_435 18_455 113.21(12)
Bi1 Fe1 Sc1 4_554 . 0
Bi1 Fe1 O1 4_554 1_445 117.17(11)
Bi1 Fe1 O1 4_554 2_655 117.17(12)
Bi1 Fe1 O1 4_554 3_565 117.17(11)
Bi1 Fe1 O1 4_554 10_554 47.72(9)
Bi1 Fe1 O1 4_554 11_444 47.72(11)
Bi1 Fe1 O1 4_554 12_454 47.72(10)
Sc1 Fe1 O1 . 1_445 0
Sc1 Fe1 O1 . 2_655 0
Sc1 Fe1 O1 . 3_565 0
Sc1 Fe1 O1 . 10_554 0
Sc1 Fe1 O1 . 11_444 0
Sc1 Fe1 O1 . 12_454 0
O1 Fe1 O1 1_445 2_655 100.79(14)
O1 Fe1 O1 1_445 3_565 100.79(15)
O1 Fe1 O1 1_445 10_554 87.87(13)
O1 Fe1 O1 1_445 11_444 89.63(15)
O1 Fe1 O1 1_445 12_454 164.85(15)
O1 Fe1 O1 2_655 3_565 100.79(15)
O1 Fe1 O1 2_655 10_554 89.63(14)
O1 Fe1 O1 2_655 11_444 164.85(17)
O1 Fe1 O1 2_655 12_454 87.87(15)
O1 Fe1 O1 3_565 10_554 164.85(15)
O1 Fe1 O1 3_565 11_444 87.87(14)
O1 Fe1 O1 3_565 12_454 89.63(15)
O1 Fe1 O1 10_554 11_444 79.70(13)
O1 Fe1 O1 10_554 12_454 79.70(12)
O1 Fe1 O1 11_444 12_454 79.70(16)
Bi1 Sc1 Fe1 4_554 . 0
Bi1 Sc1 O1 4_554 1_445 117.17(11)
Bi1 Sc1 O1 4_554 2_655 117.17(12)
Bi1 Sc1 O1 4_554 3_565 117.17(11)
Bi1 Sc1 O1 4_554 10_554 47.72(9)
Bi1 Sc1 O1 4_554 11_444 47.72(11)
Bi1 Sc1 O1 4_554 12_454 47.72(10)
Fe1 Sc1 O1 . 1_445 0
Fe1 Sc1 O1 . 2_655 0
Fe1 Sc1 O1 . 3_565 0
Fe1 Sc1 O1 . 10_554 0
Fe1 Sc1 O1 . 11_444 0
Fe1 Sc1 O1 . 12_454 0
O1 Sc1 O1 1_445 2_655 100.79(14)
O1 Sc1 O1 1_445 3_565 100.79(15)
O1 Sc1 O1 1_445 10_554 87.87(13)
O1 Sc1 O1 1_445 11_444 89.63(15)
O1 Sc1 O1 1_445 12_454 164.85(15)
O1 Sc1 O1 2_655 3_565 100.79(15)
O1 Sc1 O1 2_655 10_554 89.63(14)
O1 Sc1 O1 2_655 11_444 164.85(17)
O1 Sc1 O1 2_655 12_454 87.87(15)
O1 Sc1 O1 3_565 10_554 164.85(15)
O1 Sc1 O1 3_565 11_444 87.87(14)
O1 Sc1 O1 3_565 12_454 89.63(15)
O1 Sc1 O1 10_554 11_444 79.70(13)
O1 Sc1 O1 10_554 12_454 79.70(12)
O1 Sc1 O1 11_444 12_454 79.70(16)
Bi1 O1 Bi1 13_554 10_564 112.35(15)
Bi1 O1 Fe1 13_554 1_665 102.34(18)
Bi1 O1 Fe1 13_554 16_555 88.91(9)
Bi1 O1 Sc1 13_554 1_665 102.34(18)
Bi1 O1 Sc1 13_554 16_555 88.91(9)
Bi1 O1 O1 13_554 2_665 53.51(11)
Bi1 O1 O1 13_554 2_765 112.16(15)
Bi1 O1 O1 13_554 3_565 53.51(11)
Bi1 O1 O1 13_554 3_675 133.27(18)
Bi1 O1 O1 13_554 10_664 57.46(11)
Bi1 O1 O1 13_554 16_665 116.02(13)
Bi1 O1 O1 13_554 11_554 77.05(14)
Bi1 O1 O1 13_554 17_545 114.35(11)
Bi1 O1 Fe1 10_564 1_665 105.91(9)
Bi1 O1 Fe1 10_564 16_555 91.31(14)
Bi1 O1 Sc1 10_564 1_665 105.91(9)
Bi1 O1 Sc1 10_564 16_555 91.31(14)
Bi1 O1 O1 10_564 2_665 76.91(12)
Bi1 O1 O1 10_564 2_765 128.54(11)
Bi1 O1 O1 10_564 3_565 134.29(16)
Bi1 O1 O1 10_564 3_675 70.99(9)
Bi1 O1 O1 10_564 10_664 136.05(16)
Bi1 O1 O1 10_564 16_665 50.01(10)
Bi1 O1 O1 10_564 11_554 79.71(12)
Bi1 O1 O1 10_564 17_545 110.46(17)
Fe1 O1 Fe1 1_665 16_555 153.6(2)
Fe1 O1 Sc1 1_665 1_665 0.0(5)
Fe1 O1 Sc1 1_665 16_555 153.6(2)
Fe1 O1 O1 1_665 2_665 152.6(2)
Fe1 O1 O1 1_665 2_765 39.61(9)
Fe1 O1 O1 1_665 3_565 119.26(17)
Fe1 O1 O1 1_665 3_675 39.61(9)
Fe1 O1 O1 1_665 10_664 48.15(10)
Fe1 O1 O1 1_665 16_665 139.96(14)
Fe1 O1 O1 1_665 11_554 47.20(11)
Fe1 O1 O1 1_665 17_545 110.83(17)
Fe1 O1 Sc1 16_555 1_665 153.6(2)
Fe1 O1 Sc1 16_555 16_555 0.0(5)
Fe1 O1 O1 16_555 2_665 50.15(10)
Fe1 O1 O1 16_555 2_765 113.99(16)
Fe1 O1 O1 16_555 3_565 50.15(10)
Fe1 O1 O1 16_555 3_675 137.62(18)
Fe1 O1 O1 16_555 10_664 127.78(11)
Fe1 O1 O1 16_555 16_665 43.98(9)
Fe1 O1 O1 16_555 11_554 158.77(18)
Fe1 O1 O1 16_555 17_545 43.16(11)
Sc1 O1 Sc1 1_665 16_555 153.6(2)
Sc1 O1 O1 1_665 2_665 152.6(2)
Sc1 O1 O1 1_665 2_765 39.61(9)
Sc1 O1 O1 1_665 3_565 119.26(17)
Sc1 O1 O1 1_665 3_675 39.61(9)
Sc1 O1 O1 1_665 10_664 48.15(10)
Sc1 O1 O1 1_665 16_665 139.96(14)
Sc1 O1 O1 1_665 11_554 47.20(11)
Sc1 O1 O1 1_665 17_545 110.83(17)
Sc1 O1 O1 16_555 2_665 50.15(10)
Sc1 O1 O1 16_555 2_765 113.99(16)
Sc1 O1 O1 16_555 3_565 50.15(10)
Sc1 O1 O1 16_555 3_675 137.62(18)
Sc1 O1 O1 16_555 10_664 127.78(11)
Sc1 O1 O1 16_555 16_665 43.98(9)
Sc1 O1 O1 16_555 11_554 158.77(18)
Sc1 O1 O1 16_555 17_545 43.16(11)
O1 O1 O1 2_665 2_765 153.33(14)
O1 O1 O1 2_665 3_565 60.00(13)
O1 O1 O1 2_665 3_675 146.67(16)
O1 O1 O1 2_665 10_664 110.88(15)
O1 O1 O1 2_665 16_665 62.55(13)
O1 O1 O1 2_665 11_554 108.76(17)
O1 O1 O1 2_665 17_545 92.78(15)
O1 O1 O1 2_765 3_565 93.33(14)
O1 O1 O1 2_765 3_675 60.00(11)
O1 O1 O1 2_765 10_664 58.64(12)
O1 O1 O1 2_765 16_665 124.44(17)
O1 O1 O1 2_765 11_554 86.31(14)
O1 O1 O1 2_765 17_545 72.06(14)
O1 O1 O1 3_565 3_675 153.33(18)
O1 O1 O1 3_565 10_664 77.78(13)
O1 O1 O1 3_565 16_665 93.78(14)
O1 O1 O1 3_565 11_554 126.24(18)
O1 O1 O1 3_565 17_545 60.88(12)
O1 O1 O1 3_675 10_664 87.11(12)
O1 O1 O1 3_675 16_665 101.37(13)
O1 O1 O1 3_675 11_554 57.20(11)
O1 O1 O1 3_675 17_545 106.48(15)
O1 O1 O1 10_664 16_665 171.38(10)
O1 O1 O1 10_664 11_554 56.57(12)
O1 O1 O1 10_664 17_545 112.16(15)
O1 O1 O1 16_665 11_554 129.66(14)
O1 O1 O1 16_665 17_545 64.17(14)
O1 O1 O1 11_554 17_545 158.00(17)

loop_
_geom_bond_atom_site_label_1
_geom_bond_atom_site_label_2
_geom_bond_site_symmetry_2
_geom_bond_distance
Bi1 Fe1 4_555 3.099(3)
Bi1 Sc1 4_555 3.099(3)
Bi1 O1 7_445 2.294(4)
Bi1 O1 8_555 2.294(5)
Bi1 O1 9_455 2.294(4)
Bi1 O1 16_655 2.523(3)
Bi1 O1 17_435 2.523(3)
Bi1 O1 18_455 2.523(4)
Fe1 Sc1 . 0
Fe1 O1 1_445 1.984(3)
Fe1 O1 2_655 1.984(4)
Fe1 O1 3_565 1.984(3)
Fe1 O1 10_554 2.128(3)
Fe1 O1 11_444 2.128(4)
Fe1 O1 12_454 2.128(4)
Sc1 O1 1_445 1.984(3)
Sc1 O1 2_655 1.984(4)
Sc1 O1 3_565 1.984(3)
Sc1 O1 10_554 2.128(3)
Sc1 O1 11_444 2.128(4)
Sc1 O1 12_454 2.128(4)
O1 O1 2_665 2.728(4)
O1 O1 2_765 3.057(5)
O1 O1 3_565 2.728(3)
O1 O1 3_675 3.057(4)
O1 O1 10_664 2.855(6)
O1 O1 16_665 2.855(6)
O1 O1 11_554 2.900(5)
O1 O1 17_545 2.900(5)
